data_7229148
loop_
_publ_author_name
'Xue, LuLu'
'Cheng, Guolin'
'Zhu, Ruifeng'
'Cui, Xiuling'

_publ_section_title
;
 Acid-promoted oxidative methylenation of 1,3-dicarbonyl compounds with
 DMSO: application to the three-component synthesis of Hantzsch-type
 pyridines
;
_journal_issue 69
_journal_name_full 'RSC Adv.'
_journal_page_first 44009
_journal_paper_doi 10.1039/C7RA07442E
_journal_volume 7
_journal_year 2017
_chemical_formula_moiety 'C31 H21 N O2'
_chemical_formula_sum 'C31 H21 N O2'
_chemical_formula_weight 439.49
_space_group_crystal_system monoclinic
_space_group_IT_number 14
_space_group_name_Hall '-P 2yn'
_space_group_name_H-M_alt 'P 1 21/n 1'
_symmetry_space_group_name_Hall '-P 2yn'
_symmetry_space_group_name_H-M 'P 1 21/n 1'
_atom_sites_solution_hydrogens geom
_atom_sites_solution_primary direct
_audit_block_doi 10.5517/ccdc.csd.cc1pcs50
_audit_creation_date 2017-03-31
_audit_creation_method
;
Olex2 1.2
(compiled 2017.03.02 svn.r3394 for OlexSys, GUI svn.r5324)
;
_audit_update_record
;
2017-07-05 deposited with the CCDC.
2017-08-17 downloaded from the CCDC.
;
_cell_angle_alpha 90
_cell_angle_beta 96.0714(14)
_cell_angle_gamma 90
_cell_formula_units_Z 4
_cell_length_a 6.03713(8)
_cell_length_b 20.9196(3)
_cell_length_c 18.2183(3)
_cell_measurement_reflns_used 8209
_cell_measurement_temperature 291(2)
_cell_measurement_theta_max 72.1458
_cell_measurement_theta_min 3.2244
_cell_volume 2287.96(6)
_computing_cell_refinement
;
CrysAlisPro, Agilent Technologies,
Version 1.171.36.20 (release 27-06-2012 CrysAlis171 .NET)
(compiled Jul 11 2012,15:38:31)
;
_computing_data_collection
;
CrysAlisPro, Agilent Technologies,
Version 1.171.36.20 (release 27-06-2012 CrysAlis171 .NET)
(compiled Jul 11 2012,15:38:31)
;
_computing_data_reduction
;
CrysAlisPro, Agilent Technologies,
Version 1.171.36.20 (release 27-06-2012 CrysAlis171 .NET)
(compiled Jul 11 2012,15:38:31)
;
_computing_molecular_graphics 'Olex2 (Dolomanov et al., 2009)'
_computing_publication_material 'Olex2 (Dolomanov et al., 2009)'
_computing_structure_refinement 'ShelXL (Sheldrick, 2015)'
_computing_structure_solution 'ShelXS (Sheldrick, 2008)'
_diffrn_ambient_temperature 291.15
_diffrn_detector_area_resol_mean 16.2312
_diffrn_measured_fraction_theta_full 1.000
_diffrn_measured_fraction_theta_max 0.990
_diffrn_measurement_details
;
#__ type_ start__ end____ width___ exp.time_
  1 omega   44.00   69.00   1.0000    1.0000
omega____ theta____ kappa____ phi______ frames
    -        0.0000   57.0000  120.0000 25

#__ type_ start__ end____ width___ exp.time_
  2 omega   -4.00   21.00   1.0000    1.0000
omega____ theta____ kappa____ phi______ frames
    -        0.0000  -99.0000  150.0000 25

#__ type_ start__ end____ width___ exp.time_
  3 omega  -13.00   14.00   1.0000    1.0000
omega____ theta____ kappa____ phi______ frames
    -        0.0000   57.0000  120.0000 27

#__ type_ start__ end____ width___ exp.time_
  4 omega -111.00  -21.00   1.0000    6.0000
omega____ theta____ kappa____ phi______ frames
    -      -42.5000  -61.0000 -120.0000 90

#__ type_ start__ end____ width___ exp.time_
  5 omega  -48.00   25.00   1.0000    6.0000
omega____ theta____ kappa____ phi______ frames
    -      -42.5000   30.0000 -150.0000 73

#__ type_ start__ end____ width___ exp.time_
  6 omega -115.00  -75.00   1.0000    6.0000
omega____ theta____ kappa____ phi______ frames
    -      -42.5000  178.0000    0.0000 40

#__ type_ start__ end____ width___ exp.time_
  7 omega -110.00  -44.00   1.0000    6.0000
omega____ theta____ kappa____ phi______ frames
    -      -42.5000  -15.0000   60.0000 66

#__ type_ start__ end____ width___ exp.time_
  8 omega  -40.00  -14.00   1.0000    6.0000
omega____ theta____ kappa____ phi______ frames
    -      -42.5000  -15.0000   60.0000 26

#__ type_ start__ end____ width___ exp.time_
  9 omega  -42.00   22.00   1.0000    6.0000
omega____ theta____ kappa____ phi______ frames
    -      -42.5000   37.0000  -90.0000 64

#__ type_ start__ end____ width___ exp.time_
 10 omega   -6.00   29.00   1.0000    6.0000
omega____ theta____ kappa____ phi______ frames
    -      -42.5000   45.0000   30.0000 35

#__ type_ start__ end____ width___ exp.time_
 11 omega  -49.00  -24.00   1.0000    6.0000
omega____ theta____ kappa____ phi______ frames
    -      -42.5000   45.0000   30.0000 25

#__ type_ start__ end____ width___ exp.time_
 12 omega    6.00   74.00   1.0000    6.0000
omega____ theta____ kappa____ phi______ frames
    -       56.0000  -57.0000  -30.0000 68

#__ type_ start__ end____ width___ exp.time_
 13 omega   29.00   94.00   1.0000    6.0000
omega____ theta____ kappa____ phi______ frames
    -       56.0000  -99.0000 -150.0000 65

#__ type_ start__ end____ width___ exp.time_
 14 omega   61.00   99.00   1.0000   30.0000
omega____ theta____ kappa____ phi______ frames
    -      112.0000  -94.0000  -30.0000 38

#__ type_ start__ end____ width___ exp.time_
 15 omega  146.00  178.00   1.0000   30.0000
omega____ theta____ kappa____ phi______ frames
    -      112.0000  111.0000  -30.0000 32

#__ type_ start__ end____ width___ exp.time_
 16 omega  119.00  145.00   1.0000   30.0000
omega____ theta____ kappa____ phi______ frames
    -      112.0000  111.0000  -30.0000 26

#__ type_ start__ end____ width___ exp.time_
 17 omega   43.00   98.00   1.0000   30.0000
omega____ theta____ kappa____ phi______ frames
    -      112.0000  -45.0000  -30.0000 55

#__ type_ start__ end____ width___ exp.time_
 18 omega   49.00   90.00   1.0000   30.0000
omega____ theta____ kappa____ phi______ frames
    -      112.0000  -30.0000  -90.0000 41

#__ type_ start__ end____ width___ exp.time_
 19 omega  104.00  167.00   1.0000   30.0000
omega____ theta____ kappa____ phi______ frames
    -      112.0000  111.0000  -60.0000 63

#__ type_ start__ end____ width___ exp.time_
 20 omega   95.00  173.00   1.0000   30.0000
omega____ theta____ kappa____ phi______ frames
    -      112.0000   45.0000   60.0000 78

#__ type_ start__ end____ width___ exp.time_
 21 omega   46.00   98.00   1.0000   30.0000
omega____ theta____ kappa____ phi______ frames
    -      112.0000  -45.0000 -150.0000 52

#__ type_ start__ end____ width___ exp.time_
 22 omega   40.00   90.00   1.0000   30.0000
omega____ theta____ kappa____ phi______ frames
    -      112.0000  -30.0000 -120.0000 50

#__ type_ start__ end____ width___ exp.time_
 23 omega   41.00   87.00   1.0000   30.0000
omega____ theta____ kappa____ phi______ frames
    -      112.0000  -30.0000  120.0000 46

#__ type_ start__ end____ width___ exp.time_
 24 omega   56.00   90.00   1.0000   30.0000
omega____ theta____ kappa____ phi______ frames
    -      112.0000  -30.0000  150.0000 34

#__ type_ start__ end____ width___ exp.time_
 25 omega   42.00  108.00   1.0000   30.0000
omega____ theta____ kappa____ phi______ frames
    -      112.0000  -94.0000    0.0000 66

#__ type_ start__ end____ width___ exp.time_
 26 omega   62.00  116.00   1.0000   30.0000
omega____ theta____ kappa____ phi______ frames
    -      112.0000 -111.0000  150.0000 54

#__ type_ start__ end____ width___ exp.time_
 27 omega   43.00   98.00   1.0000   30.0000
omega____ theta____ kappa____ phi______ frames
    -      112.0000  -45.0000   30.0000 55

#__ type_ start__ end____ width___ exp.time_
 28 omega  121.00  174.00   1.0000   30.0000
omega____ theta____ kappa____ phi______ frames
    -      112.0000   45.0000 -120.0000 53

#__ type_ start__ end____ width___ exp.time_
 29 omega   69.00   96.00   1.0000   30.0000
omega____ theta____ kappa____ phi______ frames
    -      112.0000  -94.0000   60.0000 27

#__ type_ start__ end____ width___ exp.time_
 30 omega   46.00  108.00   1.0000   30.0000
omega____ theta____ kappa____ phi______ frames
    -      112.0000  -94.0000 -120.0000 62

#__ type_ start__ end____ width___ exp.time_
 31 omega   87.00  173.00   1.0000   30.0000
omega____ theta____ kappa____ phi______ frames
    -      112.0000   30.0000 -150.0000 86

#__ type_ start__ end____ width___ exp.time_
 32 omega   -4.00   42.00   1.0000    1.0000
omega____ theta____ kappa____ phi______ frames
    -        0.0000  -99.0000  -60.0000 46

#__ type_ start__ end____ width___ exp.time_
 33 omega -113.00  -12.00   1.0000    6.0000
omega____ theta____ kappa____ phi______ frames
    -      -42.5000  -77.0000 -180.0000 101

#__ type_ start__ end____ width___ exp.time_
 34 omega -111.00  -21.00   1.0000    6.0000
omega____ theta____ kappa____ phi______ frames
    -      -42.5000  -61.0000    0.0000 90
;
_diffrn_measurement_device_type 'Xcalibur, Eos, Gemini'
_diffrn_measurement_method '\w scans'
_diffrn_orient_matrix_UB_11 -0.0289632000
_diffrn_orient_matrix_UB_12 0.0719819000
_diffrn_orient_matrix_UB_13 0.0140669000
_diffrn_orient_matrix_UB_21 -0.0156944000
_diffrn_orient_matrix_UB_22 0.0127267000
_diffrn_orient_matrix_UB_23 -0.0836729000
_diffrn_orient_matrix_UB_31 -0.2545123000
_diffrn_orient_matrix_UB_32 -0.0089965000
_diffrn_orient_matrix_UB_33 -0.0055377000
_diffrn_radiation_monochromator graphite
_diffrn_radiation_type CuK\a
_diffrn_radiation_wavelength 1.54184
_diffrn_reflns_av_R_equivalents 0.0208
_diffrn_reflns_av_unetI/netI 0.0163
_diffrn_reflns_Laue_measured_fraction_full 1.000
_diffrn_reflns_Laue_measured_fraction_max 0.990
_diffrn_reflns_limit_h_max 5
_diffrn_reflns_limit_h_min -7
_diffrn_reflns_limit_k_max 25
_diffrn_reflns_limit_k_min -25
_diffrn_reflns_limit_l_max 22
_diffrn_reflns_limit_l_min -22
_diffrn_reflns_number 17209
_diffrn_reflns_point_group_measured_fraction_full 1.000
_diffrn_reflns_point_group_measured_fraction_max 0.990
_diffrn_reflns_theta_full 67.684
_diffrn_reflns_theta_max 72.294
_diffrn_reflns_theta_min 3.227
_diffrn_source 'Enhance (Cu) X-ray Source'
_exptl_absorpt_coefficient_mu 0.626
_exptl_absorpt_correction_T_max 1.00000
_exptl_absorpt_correction_T_min 0.86226
_exptl_absorpt_correction_type multi-scan
_exptl_absorpt_process_details
;
CrysAlisPro, Agilent Technologies,
Version 1.171.36.20 (release 27-06-2012 CrysAlis171 .NET)
(compiled Jul 11 2012,15:38:31)
Empirical absorption correction using spherical harmonics,
 implemented in SCALE3 ABSPACK scaling algorithm.
;
_exptl_crystal_colour colourless
_exptl_crystal_colour_primary colourless
_exptl_crystal_density_diffrn 1.276
_exptl_crystal_description prism
_exptl_crystal_F_000 920
_exptl_crystal_size_max 0.22
_exptl_crystal_size_mid 0.2
_exptl_crystal_size_min 0.2
_refine_diff_density_max 0.156
_refine_diff_density_min -0.219
_refine_diff_density_rms 0.041
_refine_ls_extinction_method none
_refine_ls_goodness_of_fit_ref 1.043
_refine_ls_hydrogen_treatment constr
_refine_ls_matrix_type full
_refine_ls_number_parameters 307
_refine_ls_number_reflns 4491
_refine_ls_number_restraints 0
_refine_ls_restrained_S_all 1.043
_refine_ls_R_factor_all 0.0474
_refine_ls_R_factor_gt 0.0410
_refine_ls_shift/su_max 0.001
_refine_ls_shift/su_mean 0.000
_refine_ls_structure_factor_coef Fsqd
_refine_ls_weighting_details 'w=1/[\s^2^(Fo^2^)+(0.0609P)^2^+0.3446P] where P=(Fo^2^+2Fc^2^)/3'
_refine_ls_weighting_scheme calc
_refine_ls_wR_factor_gt 0.1066
_refine_ls_wR_factor_ref 0.1125
_reflns_Friedel_coverage 0.000
_reflns_number_gt 3882
_reflns_number_total 4491
_reflns_threshold_expression 'I > 2\s(I)'
_cod_data_source_file c7ra07442e2.cif
_cod_data_source_block 201209170
_cod_database_code 7229148
_shelx_shelxl_version_number 2014/7
_chemical_oxdiff_formula C20H2O2
_shelx_space_group_comment
;
The symmetry employed for this shelxl refinement is uniquely defined
by the following loop, which should always be used as a source of
symmetry information in preference to the above space-group names.
They are only intended as comments.
;
_shelx_estimated_absorpt_t_max 0.885
_shelx_estimated_absorpt_t_min 0.875
_reflns_odcompleteness_completeness 99.95
_reflns_odcompleteness_iscentric 1
_reflns_odcompleteness_theta 66.97
_olex2_refinement_description
;
1. Fixed Uiso
 At 1.2 times of:
  All C(H) groups
2.a Aromatic/amide H refined with riding coordinates:
 C3(H3), C7(H7), C8(H8), C9(H9), C10(H10), C11(H11), C14(H14), C15(H15),
 C16(H16), C17(H17), C18(H18), C21(H21), C22(H22), C23(H23), C24(H24), C25(H25),
  C27(H27), C28(H28), C29(H29), C30(H30), C31(H31)
;
_olex2_submission_special_instructions 'No special instructions were received'

loop_
_space_group_symop_operation_xyz
'x, y, z'
'-x+1/2, y+1/2, -z+1/2'
'-x, -y, -z'
'x-1/2, -y-1/2, z-1/2'

loop_
_atom_site_label
_atom_site_type_symbol
_atom_site_fract_x
_atom_site_fract_y
_atom_site_fract_z
_atom_site_U_iso_or_equiv
_atom_site_adp_type
_atom_site_occupancy
_atom_site_site_symmetry_order
_atom_site_calc_flag
_atom_site_refinement_flags_posn
C1 C 0.0633(2) 0.67873(5) 0.81414(7) 0.0376(3) Uani 1 1 d .
C2 C 0.1953(2) 0.68037(6) 0.88223(7) 0.0402(3) Uani 1 1 d .
C3 C 0.3646(2) 0.63581(6) 0.89522(7) 0.0446(3) Uani 1 1 d .
H3 H 0.4593 0.6373 0.9389 0.053 Uiso 1 1 calc R
C4 C 0.3928(2) 0.58903(6) 0.84307(7) 0.0408(3) Uani 1 1 d .
C5 C 0.2501(2) 0.58966(5) 0.77762(7) 0.0389(3) Uani 1 1 d .
C6 C -0.1110(2) 0.72765(6) 0.79269(6) 0.0388(3) Uani 1 1 d .
C7 C -0.3136(2) 0.70978(6) 0.75499(8) 0.0465(3) Uani 1 1 d .
H7 H -0.3404 0.6669 0.7436 0.056 Uiso 1 1 calc R
C8 C -0.4761(2) 0.75477(8) 0.73408(8) 0.0543(3) Uani 1 1 d .
H8 H -0.6113 0.7421 0.7091 0.065 Uiso 1 1 calc R
C9 C -0.4375(3) 0.81847(7) 0.75029(9) 0.0561(4) Uani 1 1 d .
H9 H -0.5471 0.8488 0.7368 0.067 Uiso 1 1 calc R
C10 C -0.2357(3) 0.83708(7) 0.78654(8) 0.0525(3) Uani 1 1 d .
H10 H -0.2088 0.8801 0.7968 0.063 Uiso 1 1 calc R
C11 C -0.0728(2) 0.79222(6) 0.80779(7) 0.0439(3) Uani 1 1 d .
H11 H 0.0627 0.8053 0.8322 0.053 Uiso 1 1 calc R
C12 C 0.1374(2) 0.72151(6) 0.94549(7) 0.0429(3) Uani 1 1 d .
C13 C 0.2998(2) 0.76931(6) 0.97890(7) 0.0423(3) Uani 1 1 d .
C14 C 0.2572(3) 0.79880(7) 1.04481(8) 0.0558(4) Uani 1 1 d .
H14 H 0.1290 0.7886 1.0665 0.067 Uiso 1 1 calc R
C15 C 0.4051(3) 0.84292(9) 1.07761(9) 0.0698(5) Uani 1 1 d .
H15 H 0.3775 0.8622 1.1217 0.084 Uiso 1 1 calc R
C16 C 0.5942(3) 0.85866(8) 1.04522(10) 0.0686(5) Uani 1 1 d .
H16 H 0.6931 0.8887 1.0675 0.082 Uiso 1 1 calc R
C17 C 0.6376(3) 0.83026(7) 0.98023(9) 0.0570(4) Uani 1 1 d .
H17 H 0.7651 0.8412 0.9585 0.068 Uiso 1 1 calc R
C18 C 0.4910(2) 0.78526(6) 0.94709(7) 0.0468(3) Uani 1 1 d .
H18 H 0.5210 0.7657 0.9034 0.056 Uiso 1 1 calc R
C19 C 0.5676(2) 0.53812(6) 0.85916(7) 0.0445(3) Uani 1 1 d .
C20 C 0.4897(2) 0.47342(6) 0.87846(7) 0.0424(3) Uani 1 1 d .
C21 C 0.6256(3) 0.42124(7) 0.86929(8) 0.0542(3) Uani 1 1 d .
H21 H 0.7627 0.4272 0.8514 0.065 Uiso 1 1 calc R
C22 C 0.5590(3) 0.36061(8) 0.88650(9) 0.0649(4) Uani 1 1 d .
H22 H 0.6484 0.3257 0.8784 0.078 Uiso 1 1 calc R
C23 C 0.3605(3) 0.35168(8) 0.91563(9) 0.0618(4) Uani 1 1 d .
H23 H 0.3170 0.3108 0.9280 0.074 Uiso 1 1 calc R
C24 C 0.2262(3) 0.40319(9) 0.92645(10) 0.0669(4) Uani 1 1 d .
H24 H 0.0934 0.3971 0.9472 0.080 Uiso 1 1 calc R
C25 C 0.2879(2) 0.46402(8) 0.90665(9) 0.0578(4) Uani 1 1 d .
H25 H 0.1940 0.4985 0.9123 0.069 Uiso 1 1 calc R
C26 C 0.2709(2) 0.54199(6) 0.71764(7) 0.0410(3) Uani 1 1 d .
C27 C 0.4649(2) 0.53701(7) 0.68392(9) 0.0556(4) Uani 1 1 d .
H27 H 0.5880 0.5617 0.7008 0.067 Uiso 1 1 calc R
C28 C 0.4775(3) 0.49550(9) 0.62504(10) 0.0656(4) Uani 1 1 d .
H28 H 0.6069 0.4936 0.6016 0.079 Uiso 1 1 calc R
C29 C 0.3006(3) 0.45741(8) 0.60149(10) 0.0671(4) Uani 1 1 d .
H29 H 0.3100 0.4290 0.5626 0.081 Uiso 1 1 calc R
C30 C 0.1089(3) 0.46122(9) 0.63547(12) 0.0749(5) Uani 1 1 d .
H30 H -0.0114 0.4350 0.6198 0.090 Uiso 1 1 calc R
C31 C 0.0930(3) 0.50370(8) 0.69286(10) 0.0605(4) Uani 1 1 d .
H31 H -0.0388 0.5064 0.7149 0.073 Uiso 1 1 calc R
N1 N 0.09120(17) 0.63392(5) 0.76330(6) 0.0392(2) Uani 1 1 d .
O1 O -0.04078(18) 0.71259(5) 0.96925(6) 0.0605(3) Uani 1 1 d .
O2 O 0.76278(18) 0.55035(6) 0.85688(9) 0.0749(4) Uani 1 1 d .

loop_
_atom_site_aniso_label
_atom_site_aniso_U_11
_atom_site_aniso_U_22
_atom_site_aniso_U_33
_atom_site_aniso_U_23
_atom_site_aniso_U_13
_atom_site_aniso_U_12
C1 0.0405(6) 0.0332(5) 0.0398(6) 0.0016(4) 0.0073(5) -0.0006(4)
C2 0.0447(6) 0.0375(6) 0.0388(6) -0.0006(5) 0.0068(5) 0.0009(5)
C3 0.0480(7) 0.0477(7) 0.0372(6) -0.0011(5) 0.0008(5) 0.0048(5)
C4 0.0420(6) 0.0374(6) 0.0435(6) 0.0014(5) 0.0062(5) 0.0024(5)
C5 0.0413(6) 0.0331(5) 0.0426(6) -0.0003(5) 0.0060(5) -0.0020(5)
C6 0.0431(6) 0.0379(6) 0.0363(6) 0.0020(4) 0.0081(5) 0.0021(5)
C7 0.0461(7) 0.0441(7) 0.0496(7) -0.0007(5) 0.0062(5) -0.0013(5)
C8 0.0431(7) 0.0658(9) 0.0535(8) 0.0055(7) 0.0027(6) 0.0029(6)
C9 0.0586(8) 0.0565(8) 0.0537(8) 0.0128(6) 0.0087(6) 0.0189(7)
C10 0.0677(9) 0.0385(6) 0.0516(8) 0.0047(6) 0.0083(6) 0.0082(6)
C11 0.0506(7) 0.0384(6) 0.0426(6) 0.0012(5) 0.0042(5) 0.0012(5)
C12 0.0511(7) 0.0419(6) 0.0364(6) 0.0036(5) 0.0076(5) 0.0083(5)
C13 0.0542(7) 0.0391(6) 0.0331(6) 0.0017(5) 0.0016(5) 0.0099(5)
C14 0.0716(9) 0.0571(8) 0.0397(7) -0.0046(6) 0.0105(6) 0.0081(7)
C15 0.0948(13) 0.0687(10) 0.0453(8) -0.0203(7) 0.0051(8) 0.0014(9)
C16 0.0827(12) 0.0589(9) 0.0606(10) -0.0142(7) -0.0092(8) -0.0057(8)
C17 0.0593(8) 0.0531(8) 0.0576(8) -0.0025(6) 0.0009(7) -0.0005(6)
C18 0.0565(7) 0.0444(7) 0.0392(6) -0.0032(5) 0.0035(5) 0.0068(6)
C19 0.0406(6) 0.0464(7) 0.0464(7) 0.0000(5) 0.0045(5) 0.0046(5)
C20 0.0408(6) 0.0460(7) 0.0394(6) 0.0029(5) 0.0000(5) 0.0066(5)
C21 0.0588(8) 0.0516(8) 0.0541(8) 0.0070(6) 0.0145(6) 0.0146(6)
C22 0.0883(12) 0.0481(8) 0.0597(9) 0.0079(7) 0.0142(8) 0.0176(8)
C23 0.0767(10) 0.0510(8) 0.0544(8) 0.0148(6) -0.0088(7) -0.0048(7)
C24 0.0484(8) 0.0730(10) 0.0785(11) 0.0255(9) 0.0037(7) -0.0031(7)
C25 0.0446(7) 0.0567(8) 0.0725(10) 0.0142(7) 0.0078(7) 0.0103(6)
C26 0.0456(6) 0.0329(6) 0.0439(6) -0.0018(5) 0.0010(5) 0.0032(5)
C27 0.0491(7) 0.0540(8) 0.0642(9) -0.0167(7) 0.0088(6) -0.0051(6)
C28 0.0595(9) 0.0704(10) 0.0687(10) -0.0210(8) 0.0151(8) 0.0065(8)
C29 0.0776(11) 0.0566(9) 0.0657(10) -0.0268(8) 0.0008(8) 0.0085(8)
C30 0.0696(11) 0.0677(10) 0.0865(12) -0.0344(9) 0.0045(9) -0.0177(8)
C31 0.0533(8) 0.0592(9) 0.0697(10) -0.0186(7) 0.0108(7) -0.0097(7)
N1 0.0424(5) 0.0352(5) 0.0398(5) -0.0009(4) 0.0037(4) 0.0008(4)
O1 0.0599(6) 0.0670(7) 0.0578(6) -0.0069(5) 0.0217(5) -0.0013(5)
O2 0.0430(6) 0.0624(7) 0.1204(11) 0.0160(7) 0.0142(6) 0.0027(5)

loop_
_atom_type_symbol
_atom_type_description
_atom_type_scat_dispersion_real
_atom_type_scat_dispersion_imag
_atom_type_scat_source
C C 0.0181 0.0091 'International Tables Vol C Tables 4.2.6.8 and 6.1.1.4'
H H 0.0000 0.0000 'International Tables Vol C Tables 4.2.6.8 and 6.1.1.4'
N N 0.0311 0.0180 'International Tables Vol C Tables 4.2.6.8 and 6.1.1.4'
O O 0.0492 0.0322 'International Tables Vol C Tables 4.2.6.8 and 6.1.1.4'

loop_
_geom_angle_atom_site_label_1
_geom_angle_atom_site_label_2
_geom_angle_atom_site_label_3
_geom_angle
C2 C1 C6 122.33(11)
N1 C1 C2 121.79(11)
N1 C1 C6 115.85(11)
C1 C2 C12 122.27(11)
C3 C2 C1 118.35(11)
C3 C2 C12 118.67(11)
C2 C3 H3 120.0
C2 C3 C4 119.98(12)
C4 C3 H3 120.0
C3 C4 C5 118.00(11)
C3 C4 C19 119.99(12)
C5 C4 C19 121.97(11)
C4 C5 C26 121.78(11)
N1 C5 C4 122.53(11)
N1 C5 C26 115.65(11)
C7 C6 C1 120.35(11)
C7 C6 C11 118.52(12)
C11 C6 C1 121.10(11)
C6 C7 H7 119.5
C8 C7 C6 120.98(13)
C8 C7 H7 119.5
C7 C8 H8 120.0
C9 C8 C7 119.95(14)
C9 C8 H8 120.0
C8 C9 H9 120.1
C10 C9 C8 119.75(13)
C10 C9 H9 120.1
C9 C10 H10 119.7
C9 C10 C11 120.52(13)
C11 C10 H10 119.7
C6 C11 H11 119.9
C10 C11 C6 120.27(13)
C10 C11 H11 119.9
C13 C12 C2 120.06(11)
O1 C12 C2 118.01(12)
O1 C12 C13 121.88(12)
C14 C13 C12 118.41(13)
C18 C13 C12 122.25(11)
C18 C13 C14 119.34(13)
C13 C14 H14 120.0
C15 C14 C13 119.95(15)
C15 C14 H14 120.0
C14 C15 H15 119.9
C14 C15 C16 120.19(15)
C16 C15 H15 119.9
C15 C16 H16 119.8
C17 C16 C15 120.47(16)
C17 C16 H16 119.8
C16 C17 H17 120.1
C16 C17 C18 119.84(16)
C18 C17 H17 120.1
C13 C18 C17 120.21(13)
C13 C18 H18 119.9
C17 C18 H18 119.9
C20 C19 C4 117.22(11)
O2 C19 C4 120.54(12)
O2 C19 C20 122.23(12)
C21 C20 C19 118.86(12)
C25 C20 C19 121.94(12)
C25 C20 C21 119.18(13)
C20 C21 H21 119.8
C22 C21 C20 120.50(15)
C22 C21 H21 119.8
C21 C22 H22 120.0
C23 C22 C21 120.06(15)
C23 C22 H22 120.0
C22 C23 H23 120.0
C22 C23 C24 120.05(15)
C24 C23 H23 120.0
C23 C24 H24 119.9
C23 C24 C25 120.24(15)
C25 C24 H24 119.9
C20 C25 H25 120.0
C24 C25 C20 119.90(14)
C24 C25 H25 120.1
C27 C26 C5 121.05(11)
C31 C26 C5 120.32(12)
C31 C26 C27 118.59(13)
C26 C27 H27 119.7
C26 C27 C28 120.57(14)
C28 C27 H27 119.7
C27 C28 H28 119.9
C29 C28 C27 120.20(15)
C29 C28 H28 119.9
C28 C29 H29 120.2
C28 C29 C30 119.59(14)
C30 C29 H29 120.2
C29 C30 H30 119.7
C29 C30 C31 120.51(15)
C31 C30 H30 119.7
C26 C31 C30 120.49(15)
C26 C31 H31 119.8
C30 C31 H31 119.8
C5 N1 C1 119.26(11)

loop_
_geom_bond_atom_site_label_1
_geom_bond_atom_site_label_2
_geom_bond_distance
C1 C2 1.4022(17)
C1 C6 1.4902(16)
C1 N1 1.3409(16)
C2 C3 1.3850(18)
C2 C12 1.5087(17)
C3 H3 0.9300
C3 C4 1.3870(18)
C4 C5 1.3952(18)
C4 C19 1.5060(17)
C5 C26 1.4944(17)
C5 N1 1.3390(16)
C6 C7 1.3891(18)
C6 C11 1.3929(17)
C7 H7 0.9300
C7 C8 1.384(2)
C8 H8 0.9300
C8 C9 1.379(2)
C9 H9 0.9300
C9 C10 1.379(2)
C10 H10 0.9300
C10 C11 1.3847(19)
C11 H11 0.9300
C12 C13 1.4852(19)
C12 O1 1.2158(17)
C13 C14 1.3978(18)
C13 C18 1.386(2)
C14 H14 0.9300
C14 C15 1.376(2)
C15 H15 0.9300
C15 C16 1.379(3)
C16 H16 0.9300
C16 C17 1.375(2)
C17 H17 0.9300
C17 C18 1.386(2)
C18 H18 0.9300
C19 C20 1.4870(18)
C19 O2 1.2110(17)
C20 C21 1.3860(18)
C20 C25 1.386(2)
C21 H21 0.9300
C21 C22 1.377(2)
C22 H22 0.9300
C22 C23 1.373(2)
C23 H23 0.9300
C23 C24 1.375(3)
C24 H24 0.9300
C24 C25 1.384(2)
C25 H25 0.9300
C26 C27 1.383(2)
C26 C31 1.3772(19)
C27 H27 0.9300
C27 C28 1.388(2)
C28 H28 0.9300
C28 C29 1.365(2)
C29 H29 0.9300
C29 C30 1.372(3)
C30 H30 0.9300
C30 C31 1.383(2)
C31 H31 0.9300

loop_
_geom_torsion_atom_site_label_1
_geom_torsion_atom_site_label_2
_geom_torsion_atom_site_label_3
_geom_torsion_atom_site_label_4
_geom_torsion
C1 C2 C3 C4 -3.29(19)
C1 C2 C12 C13 -123.18(13)
C1 C2 C12 O1 59.30(17)
C1 C6 C7 C8 -179.36(12)
C1 C6 C11 C10 179.13(12)
C2 C1 C6 C7 -140.44(13)
C2 C1 C6 C11 41.54(17)
C2 C1 N1 C5 -0.36(17)
C2 C3 C4 C5 1.51(19)
C2 C3 C4 C19 -176.19(12)
C2 C12 C13 C14 -169.36(12)
C2 C12 C13 C18 10.44(18)
C3 C2 C12 C13 66.69(16)
C3 C2 C12 O1 -110.82(15)
C3 C4 C5 C26 178.74(12)
C3 C4 C5 N1 0.99(18)
C3 C4 C19 C20 104.03(15)
C3 C4 C19 O2 -75.31(19)
C4 C5 C26 C27 -59.66(18)
C4 C5 C26 C31 122.88(15)
C4 C5 N1 C1 -1.57(18)
C4 C19 C20 C21 158.38(13)
C4 C19 C20 C25 -22.92(19)
C5 C4 C19 C20 -73.56(16)
C5 C4 C19 O2 107.09(17)
C5 C26 C27 C28 -175.79(15)
C5 C26 C31 C30 177.55(16)
C6 C1 C2 C3 -175.14(11)
C6 C1 C2 C12 14.70(18)
C6 C1 N1 C5 177.68(10)
C6 C7 C8 C9 0.4(2)
C7 C6 C11 C10 1.08(19)
C7 C8 C9 C10 0.8(2)
C8 C9 C10 C11 -1.0(2)
C9 C10 C11 C6 0.0(2)
C11 C6 C7 C8 -1.29(19)
C12 C2 C3 C4 167.23(12)
C12 C13 C14 C15 179.46(14)
C12 C13 C18 C17 179.88(12)
C13 C14 C15 C16 0.7(3)
C14 C13 C18 C17 -0.32(19)
C14 C15 C16 C17 -0.4(3)
C15 C16 C17 C18 -0.3(3)
C16 C17 C18 C13 0.6(2)
C18 C13 C14 C15 -0.3(2)
C19 C4 C5 C26 -3.62(18)
C19 C4 C5 N1 178.63(11)
C19 C20 C21 C22 -179.93(14)
C19 C20 C25 C24 -177.55(15)
C20 C21 C22 C23 -2.5(3)
C21 C20 C25 C24 1.1(2)
C21 C22 C23 C24 1.1(3)
C22 C23 C24 C25 1.4(3)
C23 C24 C25 C20 -2.5(3)
C25 C20 C21 C22 1.3(2)
C26 C5 N1 C1 -179.44(11)
C26 C27 C28 C29 -2.3(3)
C27 C26 C31 C30 0.0(3)
C27 C28 C29 C30 1.2(3)
C28 C29 C30 C31 0.6(3)
C29 C30 C31 C26 -1.2(3)
C31 C26 C27 C28 1.7(2)
N1 C1 C2 C3 2.77(18)
N1 C1 C2 C12 -167.39(11)
N1 C1 C6 C7 41.53(16)
N1 C1 C6 C11 -136.48(12)
N1 C5 C26 C27 118.24(14)
N1 C5 C26 C31 -59.22(17)
O1 C12 C13 C14 8.06(19)
O1 C12 C13 C18 -172.15(13)
O2 C19 C20 C21 -22.3(2)
O2 C19 C20 C25 156.41(16)
